data_7245948
loop_
_publ_author_name
'Tejero, Alvaro G.'
'Carmona, Mar\'ia'
'Rodr\'iguez, Ricardo'
'Viguri, Fernando'
'Lahoz, Fernando J.'
'Garc\'ia-Ordu\~na, Pilar'
'Carmona, Daniel'

_publ_section_title
;
 Synthesis of chiral-at-metal rhodium complexes from achiral tripodal
 tetradentate ligands: resolution and application to enantioselective
 Diels--Alder and 1,3-dipolar cycloadditions
;
_journal_issue 53
_journal_name_full 'RSC Advances'
_journal_page_first 34704
_journal_page_last 34714
_journal_paper_doi 10.1039/D2RA06982B
_journal_volume 12
_journal_year 2022
_chemical_formula_moiety 'C37 H33 F3 N4 P Rh,2(F6 Sb),2(C H2 Cl2)'
_chemical_formula_sum 'C39 H37 Cl4 F15 N4 P Rh Sb2'
_chemical_formula_weight 1365.90
_space_group_crystal_system triclinic
_space_group_IT_number 2
_space_group_name_Hall '-P 1'
_space_group_name_H-M_alt 'P -1'
_atom_sites_solution_hydrogens geom
_atom_sites_solution_primary direct
_atom_sites_solution_secondary difmap
_audit_creation_method SHELXL-2018/3
_audit_update_record
;
2022-09-12 deposited with the CCDC.	2022-11-24 downloaded from the CCDC.
;
_cell_angle_alpha 96.0690(10)
_cell_angle_beta 102.032(2)
_cell_angle_gamma 92.269(2)
_cell_formula_units_Z 2
_cell_length_a 12.2805(9)
_cell_length_b 13.6365(9)
_cell_length_c 14.6021(10)
_cell_measurement_reflns_used 6927
_cell_measurement_temperature 100(2)
_cell_measurement_theta_max 26.745
_cell_measurement_theta_min 2.340
_cell_volume 2373.4(3)
_computing_cell_refinement 'SAINT+ in APEX3 v. 2017.3 (Bruker AXS, 2008)'
_computing_data_collection 'SMART in APEX2 v. 2008.4 (Bruker AXS, 2008)'
_computing_data_reduction 'SAINT+ in APEX3 v. 2017.3 (Bruker AXS, 2008)'
_computing_molecular_graphics 'ORTEP-3 (farrugia, 2012)'
_computing_publication_material 'XCIF program, PLATON(Spek, 1998)'
_computing_structure_refinement 'SHELXL-2018/3 (Sheldrick, 2018)'
_computing_structure_solution 'SHELXS-2013 (Sheldrick, 2013)'
_diffrn_ambient_temperature 100(2)
_diffrn_detector_area_resol_mean 8.26
_diffrn_measured_fraction_theta_full 1.000
_diffrn_measured_fraction_theta_max 0.978
_diffrn_measurement_device_type 'Bruker APEX CCD system'
_diffrn_measurement_method 'narrow \w frames'
_diffrn_radiation_monochromator graphite
_diffrn_radiation_source 'fine-focus sealed tube'
_diffrn_radiation_type MoK\a
_diffrn_radiation_wavelength 0.71073
_diffrn_reflns_av_R_equivalents 0.0436
_diffrn_reflns_av_unetI/netI 0.0632
_diffrn_reflns_Laue_measured_fraction_full 1.000
_diffrn_reflns_Laue_measured_fraction_max 0.978
_diffrn_reflns_limit_h_max 16
_diffrn_reflns_limit_h_min -16
_diffrn_reflns_limit_k_max 18
_diffrn_reflns_limit_k_min -18
_diffrn_reflns_limit_l_max 20
_diffrn_reflns_limit_l_min -19
_diffrn_reflns_number 32424
_diffrn_reflns_point_group_measured_fraction_full 1.000
_diffrn_reflns_point_group_measured_fraction_max 0.978
_diffrn_reflns_theta_full 25.242
_diffrn_reflns_theta_max 29.187
_diffrn_reflns_theta_min 1.436
_exptl_absorpt_coefficient_mu 1.826
_exptl_absorpt_correction_T_max 0.8373
_exptl_absorpt_correction_T_min 0.7569
_exptl_absorpt_correction_type multi-scan
_exptl_absorpt_process_details
;
 SADABS 2016/2: Krause, L., Herbst-Irmer, R., Sheldrick G.M. & Stalke D.,
 J. Appl. Cryst. 48 (2015) 3-10
;
_exptl_crystal_colour colourless
_exptl_crystal_density_diffrn 1.911
_exptl_crystal_description prism
_exptl_crystal_F_000 1328
_exptl_crystal_recrystallization_method 'Re-crystallisation from solvent: dichloromethane/acetone'
_exptl_crystal_size_max 0.200
_exptl_crystal_size_mid 0.115
_exptl_crystal_size_min 0.070
_refine_diff_density_max 2.977
_refine_diff_density_min -1.679
_refine_diff_density_rms 0.147
_refine_ls_extinction_method none
_refine_ls_goodness_of_fit_ref 1.016
_refine_ls_hydrogen_treatment constr
_refine_ls_matrix_type full
_refine_ls_number_parameters 597
_refine_ls_number_reflns 12574
_refine_ls_number_restraints 0
_refine_ls_restrained_S_all 1.016
_refine_ls_R_factor_all 0.0800
_refine_ls_R_factor_gt 0.0485
_refine_ls_shift/su_max 0.003
_refine_ls_shift/su_mean 0.000
_refine_ls_structure_factor_coef Fsqd
_refine_ls_weighting_details 'w=1/[\s^2^(Fo^2^)+(0.0526P)^2^+4.4625P] where P=(Fo^2^+2Fc^2^)/3'
_refine_ls_weighting_scheme calc
_refine_ls_wR_factor_gt 0.1051
_refine_ls_wR_factor_ref 0.1180
_reflns_Friedel_coverage 0.000
_reflns_number_gt 9063
_reflns_number_total 12574
_reflns_threshold_expression 'I > 2\s(I)'
_cod_data_source_file d2ra06982b2.cif
_cod_data_source_block cmpnd_2
_cod_database_code 7245948
_shelx_shelxl_version_number 2018/3
_shelx_space_group_comment
;
The symmetry employed for this shelxl refinement is uniquely defined
by the following loop, which should always be used as a source of
symmetry information in preference to the above space-group names.
They are only intended as comments.
;

loop_
_space_group_symop_operation_xyz
'x, y, z'
'-x, -y, -z'

loop_
_atom_site_label
_atom_site_type_symbol
_atom_site_fract_x
_atom_site_fract_y
_atom_site_fract_z
_atom_site_U_iso_or_equiv
_atom_site_adp_type
_atom_site_occupancy
_atom_site_site_symmetry_order
_atom_site_calc_flag
_atom_site_refinement_flags_posn
_atom_site_refinement_flags_adp
_atom_site_refinement_flags_occupancy
_atom_site_disorder_assembly
_atom_site_disorder_group
Rh Rh 0.72209(3) 0.74945(2) 0.25612(2) 0.01373(8) Uani 1 1 d . . . . .
P P 0.89969(9) 0.80996(8) 0.25739(7) 0.0132(2) Uani 1 1 d . . . . .
N1 N 0.6435(3) 0.8623(3) 0.1898(2) 0.0158(7) Uani 1 1 d . . . . .
N2 N 0.5550(3) 0.7069(3) 0.2538(2) 0.0168(7) Uani 1 1 d . . . . .
N3 N 0.7834(3) 0.6336(3) 0.3223(3) 0.0163(7) Uani 1 1 d . . . . .
N4 N 0.7065(3) 0.6605(3) 0.1212(3) 0.0188(8) Uani 1 1 d . . . . .
C1 C 1.0028(4) 0.8045(3) 0.3662(3) 0.0150(8) Uani 1 1 d . . . . .
C2 C 1.0037(4) 0.8702(3) 0.4467(3) 0.0201(9) Uani 1 1 d . . . . .
H2 H 0.951220 0.919654 0.444978 0.024 Uiso 1 1 calc R U . . .
C3 C 1.0810(4) 0.8629(4) 0.5287(3) 0.0246(10) Uani 1 1 d . . . . .
H3 H 1.081403 0.908159 0.582930 0.030 Uiso 1 1 calc R U . . .
C4 C 1.1573(4) 0.7919(4) 0.5336(3) 0.0261(11) Uani 1 1 d . . . . .
H4 H 1.209422 0.787362 0.590752 0.031 Uiso 1 1 calc R U . . .
C5 C 1.1574(4) 0.7271(4) 0.4544(3) 0.0276(11) Uani 1 1 d . . . . .
H5 H 1.210562 0.678212 0.457043 0.033 Uiso 1 1 calc R U . . .
C6 C 1.0806(4) 0.7324(3) 0.3707(3) 0.0202(9) Uani 1 1 d . . . . .
H6 H 1.081147 0.687137 0.316733 0.024 Uiso 1 1 calc R U . . .
C7 C 0.9632(4) 0.7487(3) 0.1668(3) 0.0163(9) Uani 1 1 d . . . . .
C8 C 1.0190(4) 0.8023(3) 0.1123(3) 0.0195(9) Uani 1 1 d . . . . .
H8 H 1.019498 0.872378 0.119484 0.023 Uiso 1 1 calc R U . . .
C9 C 1.0737(4) 0.7549(4) 0.0479(3) 0.0242(10) Uani 1 1 d . . . . .
H9 H 1.110297 0.792229 0.010512 0.029 Uiso 1 1 calc R U . . .
C10 C 1.0748(4) 0.6525(4) 0.0383(3) 0.0263(11) Uani 1 1 d . . . . .
H10 H 1.112824 0.619765 -0.005303 0.032 Uiso 1 1 calc R U . . .
C11 C 1.0208(4) 0.5983(4) 0.0920(3) 0.0236(10) Uani 1 1 d . . . . .
H11 H 1.022261 0.528319 0.085313 0.028 Uiso 1 1 calc R U . . .
C12 C 0.9643(4) 0.6450(3) 0.1557(3) 0.0177(9) Uani 1 1 d . . . . .
H12 H 0.926430 0.606964 0.191761 0.021 Uiso 1 1 calc R U . . .
C13 C 0.8996(4) 0.9380(3) 0.2338(3) 0.0154(8) Uani 1 1 d . . . . .
C14 C 0.9928(4) 1.0020(3) 0.2709(3) 0.0198(9) Uani 1 1 d . . . . .
H14 H 1.054900 0.979652 0.312127 0.024 Uiso 1 1 calc R U . . .
C15 C 0.9964(4) 1.0985(3) 0.2483(3) 0.0232(10) Uani 1 1 d . . . . .
H15 H 1.061384 1.141150 0.272683 0.028 Uiso 1 1 calc R U . . .
C16 C 0.9059(4) 1.1318(3) 0.1907(3) 0.0250(10) Uani 1 1 d . . . . .
H16 H 0.906904 1.198363 0.177131 0.030 Uiso 1 1 calc R U . . .
C17 C 0.8124(4) 1.0681(3) 0.1522(3) 0.0221(10) Uani 1 1 d . . . . .
H17 H 0.750549 1.091526 0.111607 0.026 Uiso 1 1 calc R U . . .
C18 C 0.8081(4) 0.9706(3) 0.1721(3) 0.0154(8) Uani 1 1 d . . . . .
C19 C 0.7058(4) 0.9053(3) 0.1238(3) 0.0171(9) Uani 1 1 d . . . . .
H19A H 0.654579 0.944286 0.082414 0.021 Uiso 1 1 calc R U . . .
H19B H 0.728577 0.850487 0.083250 0.021 Uiso 1 1 calc R U . . .
C20 C 0.5354(4) 0.8145(3) 0.1318(3) 0.0193(9) Uani 1 1 d . . . . .
H20A H 0.549160 0.773306 0.075866 0.023 Uiso 1 1 calc R U . . .
H20B H 0.484726 0.865886 0.109766 0.023 Uiso 1 1 calc R U . . .
C21 C 0.4825(4) 0.7514(3) 0.1910(3) 0.0184(9) Uani 1 1 d . . . . .
C22 C 0.3675(4) 0.7356(4) 0.1813(3) 0.0254(10) Uani 1 1 d . . . . .
H22 H 0.316682 0.766856 0.136946 0.030 Uiso 1 1 calc R U . . .
C23 C 0.3298(4) 0.6732(4) 0.2381(4) 0.0289(11) Uani 1 1 d . . . . .
H23 H 0.251946 0.660544 0.232513 0.035 Uiso 1 1 calc R U . . .
C24 C 0.4037(4) 0.6297(4) 0.3022(3) 0.0263(11) Uani 1 1 d . . . . .
H24 H 0.377863 0.586904 0.341501 0.032 Uiso 1 1 calc R U . . .
C25 C 0.5169(4) 0.6489(3) 0.3093(3) 0.0220(10) Uani 1 1 d . . . . .
H25 H 0.568596 0.619902 0.354941 0.026 Uiso 1 1 calc R U . . .
C26 C 0.6190(4) 0.9440(3) 0.2609(3) 0.0179(9) Uani 1 1 d . . . . .
H26A H 0.651105 1.008139 0.249456 0.021 Uiso 1 1 calc R U . . .
H26B H 0.537260 0.948222 0.252554 0.021 Uiso 1 1 calc R U . . .
C27 C 0.6673(4) 0.9242(3) 0.3596(3) 0.0160(9) Uani 1 1 d . . . . .
C28 C 0.7206(4) 0.8374(3) 0.3751(3) 0.0158(8) Uani 1 1 d . . . . .
C29 C 0.7560(4) 0.8155(4) 0.4677(3) 0.0197(9) Uani 1 1 d . . . . .
H29 H 0.791256 0.755993 0.479755 0.024 Uiso 1 1 calc R U . . .
C30 C 0.7390(4) 0.8817(4) 0.5422(3) 0.0219(10) Uani 1 1 d . . . . .
H30 H 0.762675 0.866778 0.605125 0.026 Uiso 1 1 calc R U . . .
C31 C 0.6882(4) 0.9685(3) 0.5259(3) 0.0174(9) Uani 1 1 d . . . . .
C32 C 0.6524(4) 0.9905(3) 0.4350(3) 0.0170(9) Uani 1 1 d . . . . .
H32 H 0.617631 1.050371 0.423731 0.020 Uiso 1 1 calc R U . . .
C33 C 0.6682(4) 1.0371(4) 0.6073(3) 0.0233(10) Uani 1 1 d . . . . .
C34 C 0.8128(4) 0.5655(4) 0.3531(3) 0.0218(10) Uani 1 1 d . . . . .
C35 C 0.8508(5) 0.4758(4) 0.3932(4) 0.0390(14) Uani 1 1 d . . . . .
H35A H 0.835985 0.477172 0.456714 0.059 Uiso 1 1 calc R U . . .
H35B H 0.931102 0.472444 0.396584 0.059 Uiso 1 1 calc R U . . .
H35C H 0.810837 0.417764 0.353248 0.059 Uiso 1 1 calc R U . . .
C36 C 0.7004(4) 0.6178(4) 0.0494(3) 0.0238(10) Uani 1 1 d . . . . .
C37 C 0.6971(5) 0.5660(4) -0.0437(4) 0.0351(13) Uani 1 1 d . . . . .
H37A H 0.699746 0.614217 -0.088544 0.053 Uiso 1 1 calc R U . . .
H37B H 0.628071 0.523722 -0.064206 0.053 Uiso 1 1 calc R U . . .
H37C H 0.761407 0.525191 -0.040997 0.053 Uiso 1 1 calc R U . . .
F1 F 0.7611(3) 1.0775(3) 0.6642(2) 0.0482(10) Uani 1 1 d . . . . .
F2 F 0.6072(3) 1.1130(2) 0.5810(2) 0.0421(8) Uani 1 1 d . . . . .
F3 F 0.6111(3) 0.9914(2) 0.6611(2) 0.0380(8) Uani 1 1 d . . . . .
Sb1 Sb 0.63158(3) 0.33762(3) 0.12407(2) 0.02973(10) Uani 1 1 d . . . . .
F4 F 0.6818(3) 0.2394(2) 0.0452(2) 0.0466(9) Uani 1 1 d . . . . .
F5 F 0.5811(3) 0.4369(3) 0.1996(3) 0.0610(11) Uani 1 1 d . . . . .
F6 F 0.5026(4) 0.2579(3) 0.1164(3) 0.0640(12) Uani 1 1 d . . . . .
F7 F 0.7598(3) 0.4183(3) 0.1264(3) 0.0504(9) Uani 1 1 d . . . . .
F8 F 0.5578(3) 0.3894(2) 0.0159(2) 0.0415(8) Uani 1 1 d . . . . .
F9 F 0.7031(3) 0.2826(3) 0.2312(2) 0.0514(10) Uani 1 1 d . . . . .
Sb2 Sb 0.85500(3) 0.60839(2) 0.69228(2) 0.02645(9) Uani 1 1 d . . . . .
F10 F 0.9615(3) 0.6504(3) 0.8000(3) 0.0658(13) Uani 1 1 d . . . . .
F11 F 0.7477(4) 0.5639(3) 0.5831(3) 0.0743(14) Uani 1 1 d . . . . .
F12 F 0.7668(4) 0.5515(3) 0.7631(3) 0.0632(12) Uani 1 1 d . . . . .
F13 F 0.9411(4) 0.6655(3) 0.6188(4) 0.0735(15) Uani 1 1 d . . . . .
F14 F 0.7828(3) 0.7262(2) 0.7033(2) 0.0342(7) Uani 1 1 d . . . . .
F15 F 0.9249(4) 0.4900(3) 0.6779(3) 0.0636(12) Uani 1 1 d . . . . .
C51 C 0.2881(6) 0.1190(4) 0.1510(4) 0.0419(15) Uani 1 1 d . . . . .
H51A H 0.271793 0.118343 0.214495 0.050 Uiso 1 1 calc R U . . .
H51B H 0.358037 0.160231 0.157295 0.050 Uiso 1 1 calc R U . . .
Cl1 Cl 0.30605(17) -0.00287(12) 0.10437(11) 0.0547(5) Uani 1 1 d . . . . .
Cl2 Cl 0.17804(14) 0.17068(13) 0.07729(10) 0.0458(4) Uani 1 1 d . . . . .
C52 C 0.5177(6) 0.6523(5) 0.6300(6) 0.061(2) Uani 1 1 d . . . . .
H52A H 0.525241 0.637491 0.695871 0.073 Uiso 1 1 calc R U . . .
H52B H 0.589060 0.638892 0.611070 0.073 Uiso 1 1 calc R U . . .
Cl3 Cl 0.41193(15) 0.57381(13) 0.55779(11) 0.0505(4) Uani 1 1 d . . . . .
Cl4 Cl 0.4951(2) 0.77580(16) 0.6257(2) 0.1011(10) Uani 1 1 d . . . . .

loop_
_atom_site_aniso_label
_atom_site_aniso_U_11
_atom_site_aniso_U_22
_atom_site_aniso_U_33
_atom_site_aniso_U_23
_atom_site_aniso_U_13
_atom_site_aniso_U_12
Rh 0.01369(16) 0.01373(16) 0.01387(15) 0.00125(12) 0.00331(12) 0.00111(12)
P 0.0140(5) 0.0126(5) 0.0131(5) 0.0003(4) 0.0040(4) 0.0013(4)
N1 0.0167(18) 0.0175(18) 0.0129(17) 0.0004(13) 0.0027(14) 0.0024(15)
N2 0.0152(18) 0.0181(19) 0.0167(17) 0.0014(14) 0.0035(14) -0.0029(15)
N3 0.0150(18) 0.0144(18) 0.0202(18) 0.0031(14) 0.0048(14) 0.0027(15)
N4 0.0168(19) 0.0189(19) 0.0203(19) 0.0019(15) 0.0035(15) 0.0004(15)
C1 0.018(2) 0.014(2) 0.0128(19) 0.0042(15) 0.0025(16) -0.0012(17)
C2 0.019(2) 0.019(2) 0.022(2) 0.0000(17) 0.0042(18) -0.0013(18)
C3 0.030(3) 0.027(3) 0.014(2) -0.0020(18) 0.0017(19) 0.001(2)
C4 0.032(3) 0.027(3) 0.016(2) 0.0039(18) -0.0038(19) -0.002(2)
C5 0.027(3) 0.031(3) 0.024(2) 0.008(2) 0.000(2) 0.017(2)
C6 0.024(2) 0.016(2) 0.020(2) -0.0018(17) 0.0031(18) 0.0058(18)
C7 0.012(2) 0.022(2) 0.0146(19) 0.0005(16) 0.0015(16) 0.0031(17)
C8 0.019(2) 0.023(2) 0.017(2) 0.0038(17) 0.0035(17) 0.0023(18)
C9 0.019(2) 0.039(3) 0.016(2) 0.0027(19) 0.0071(18) 0.005(2)
C10 0.021(2) 0.040(3) 0.016(2) -0.0090(19) 0.0043(18) 0.007(2)
C11 0.023(2) 0.023(2) 0.022(2) -0.0083(18) 0.0034(19) 0.005(2)
C12 0.017(2) 0.020(2) 0.015(2) -0.0020(16) 0.0021(16) 0.0011(18)
C13 0.017(2) 0.012(2) 0.018(2) 0.0001(15) 0.0064(16) 0.0023(16)
C14 0.016(2) 0.022(2) 0.021(2) 0.0002(17) 0.0033(17) 0.0001(18)
C15 0.022(2) 0.018(2) 0.028(2) 0.0018(18) 0.0020(19) -0.0053(19)
C16 0.035(3) 0.015(2) 0.025(2) 0.0067(18) 0.005(2) 0.001(2)
C17 0.028(3) 0.017(2) 0.021(2) 0.0022(17) 0.0039(19) 0.0036(19)
C18 0.016(2) 0.017(2) 0.0137(19) 0.0013(15) 0.0040(16) 0.0013(17)
C19 0.020(2) 0.017(2) 0.015(2) 0.0038(16) 0.0050(17) 0.0002(17)
C20 0.018(2) 0.024(2) 0.015(2) 0.0009(17) -0.0001(17) 0.0025(18)
C21 0.017(2) 0.020(2) 0.017(2) 0.0014(17) 0.0024(17) -0.0015(18)
C22 0.019(2) 0.034(3) 0.022(2) 0.003(2) 0.0028(19) 0.003(2)
C23 0.019(2) 0.039(3) 0.027(3) 0.003(2) 0.004(2) -0.004(2)
C24 0.025(3) 0.030(3) 0.026(2) 0.006(2) 0.010(2) -0.005(2)
C25 0.021(2) 0.023(2) 0.022(2) 0.0046(18) 0.0054(18) 0.0004(19)
C26 0.020(2) 0.020(2) 0.015(2) 0.0015(16) 0.0053(17) 0.0063(18)
C27 0.012(2) 0.021(2) 0.0142(19) 0.0024(16) 0.0022(16) -0.0020(17)
C28 0.014(2) 0.017(2) 0.016(2) 0.0010(16) 0.0039(16) -0.0004(17)
C29 0.016(2) 0.025(2) 0.019(2) 0.0066(18) 0.0037(17) 0.0058(18)
C30 0.021(2) 0.030(3) 0.014(2) 0.0037(18) 0.0015(17) 0.000(2)
C31 0.013(2) 0.022(2) 0.017(2) -0.0022(17) 0.0059(16) -0.0015(17)
C32 0.015(2) 0.018(2) 0.018(2) 0.0004(16) 0.0048(17) 0.0007(17)
C33 0.020(2) 0.032(3) 0.018(2) -0.0013(19) 0.0054(18) -0.002(2)
C34 0.020(2) 0.024(2) 0.024(2) 0.0032(19) 0.0088(18) 0.0012(19)
C35 0.042(3) 0.033(3) 0.050(4) 0.019(3) 0.017(3) 0.019(3)
C36 0.019(2) 0.026(3) 0.025(2) 0.0040(19) 0.0019(19) 0.0017(19)
C37 0.039(3) 0.040(3) 0.024(3) -0.006(2) 0.005(2) 0.009(3)
F1 0.0207(16) 0.066(2) 0.045(2) -0.0352(17) 0.0000(14) 0.0015(16)
F2 0.055(2) 0.0421(19) 0.0295(17) -0.0038(14) 0.0094(15) 0.0255(17)
F3 0.045(2) 0.0429(19) 0.0292(16) -0.0037(14) 0.0202(15) 0.0027(16)
Sb1 0.02741(19) 0.0347(2) 0.02433(17) -0.00345(14) 0.00150(14) 0.00840(15)
F4 0.074(3) 0.0369(19) 0.0306(17) 0.0024(14) 0.0127(17) 0.0274(18)
F5 0.065(3) 0.069(3) 0.047(2) -0.0165(19) 0.016(2) 0.025(2)
F6 0.057(3) 0.072(3) 0.061(3) 0.014(2) 0.011(2) -0.023(2)
F7 0.0323(19) 0.058(2) 0.057(2) 0.0026(18) 0.0033(17) -0.0029(17)
F8 0.040(2) 0.0400(19) 0.0395(19) 0.0048(14) -0.0042(15) 0.0123(16)
F9 0.059(2) 0.069(3) 0.0261(17) 0.0086(16) 0.0034(16) 0.021(2)
Sb2 0.03143(19) 0.01645(16) 0.03086(18) 0.00320(12) 0.00568(14) -0.00201(13)
F10 0.053(3) 0.044(2) 0.078(3) 0.000(2) -0.033(2) 0.0026(19)
F11 0.080(3) 0.082(3) 0.041(2) -0.028(2) -0.015(2) 0.012(3)
F12 0.086(3) 0.045(2) 0.070(3) 0.0115(19) 0.042(2) -0.017(2)
F13 0.083(3) 0.053(2) 0.120(4) 0.049(3) 0.078(3) 0.036(2)
F14 0.0298(17) 0.0308(17) 0.0407(18) 0.0008(13) 0.0050(14) 0.0087(13)
F15 0.094(3) 0.0237(18) 0.081(3) 0.0104(18) 0.032(3) 0.021(2)
C51 0.055(4) 0.040(3) 0.028(3) 0.001(2) 0.002(3) 0.024(3)
Cl1 0.0912(14) 0.0432(9) 0.0305(7) 0.0051(6) 0.0103(8) 0.0275(9)
Cl2 0.0476(9) 0.0656(10) 0.0298(7) 0.0122(7) 0.0130(6) 0.0290(8)
C52 0.049(4) 0.054(4) 0.072(5) 0.013(4) -0.008(4) -0.001(4)
Cl3 0.0525(10) 0.0535(10) 0.0407(8) 0.0046(7) -0.0013(7) 0.0062(8)
Cl4 0.0649(14) 0.0490(12) 0.177(3) 0.0401(15) -0.0149(16) -0.0028(11)

loop_
_atom_type_symbol
_atom_type_description
_atom_type_scat_dispersion_real
_atom_type_scat_dispersion_imag
_atom_type_scat_source
C C 0.0033 0.0016 'International Tables Vol C Tables 4.2.6.8 and 6.1.1.4'
H H 0.0000 0.0000 'International Tables Vol C Tables 4.2.6.8 and 6.1.1.4'
Cl Cl 0.1484 0.1585 'International Tables Vol C Tables 4.2.6.8 and 6.1.1.4'
F F 0.0171 0.0103 'International Tables Vol C Tables 4.2.6.8 and 6.1.1.4'
N N 0.0061 0.0033 'International Tables Vol C Tables 4.2.6.8 and 6.1.1.4'
P P 0.1023 0.0942 'International Tables Vol C Tables 4.2.6.8 and 6.1.1.4'
Rh Rh -1.1178 0.9187 'International Tables Vol C Tables 4.2.6.8 and 6.1.1.4'
Sb Sb -0.5866 1.5461 'International Tables Vol C Tables 4.2.6.8 and 6.1.1.4'

loop_
_geom_angle_atom_site_label_1
_geom_angle_atom_site_label_2
_geom_angle_atom_site_label_3
_geom_angle
_geom_angle_site_symmetry_1
_geom_angle_site_symmetry_3
_geom_angle_publ_flag
C28 Rh N3 95.16(16) . . ?
C28 Rh N1 84.30(16) . . ?
N3 Rh N1 174.12(15) . . ?
C28 Rh N2 86.84(16) . . ?
N3 Rh N2 94.02(15) . . ?
N1 Rh N2 80.10(15) . . ?
C28 Rh N4 173.81(16) . . ?
N3 Rh N4 89.56(14) . . ?
N1 Rh N4 90.59(14) . . ?
N2 Rh N4 88.84(14) . . ?
C28 Rh P 90.81(13) . . ?
N3 Rh P 90.69(11) . . ?
N1 Rh P 95.17(11) . . ?
N2 Rh P 174.91(11) . . ?
N4 Rh P 93.15(10) . . ?
C13 P C7 103.8(2) . . ?
C13 P C1 107.1(2) . . ?
C7 P C1 103.7(2) . . ?
C13 P Rh 110.56(15) . . ?
C7 P Rh 114.77(15) . . ?
C1 P Rh 115.88(14) . . ?
C19 N1 C20 107.5(3) . . ?
C19 N1 C26 110.0(3) . . ?
C20 N1 C26 109.1(3) . . ?
C19 N1 Rh 113.8(3) . . ?
C20 N1 Rh 104.7(3) . . ?
C26 N1 Rh 111.5(3) . . ?
C25 N2 C21 119.7(4) . . ?
C25 N2 Rh 127.7(3) . . ?
C21 N2 Rh 112.4(3) . . ?
C34 N3 Rh 174.8(4) . . ?
C36 N4 Rh 176.8(4) . . ?
C6 C1 C2 118.9(4) . . ?
C6 C1 P 120.0(3) . . ?
C2 C1 P 121.1(3) . . ?
C3 C2 C1 119.9(4) . . ?
C3 C2 H2 120.1 . . ?
C1 C2 H2 120.1 . . ?
C4 C3 C2 121.4(4) . . ?
C4 C3 H3 119.3 . . ?
C2 C3 H3 119.3 . . ?
C3 C4 C5 119.2(4) . . ?
C3 C4 H4 120.4 . . ?
C5 C4 H4 120.4 . . ?
C4 C5 C6 120.8(4) . . ?
C4 C5 H5 119.6 . . ?
C6 C5 H5 119.6 . . ?
C5 C6 C1 119.8(4) . . ?
C5 C6 H6 120.1 . . ?
C1 C6 H6 120.1 . . ?
C8 C7 C12 118.6(4) . . ?
C8 C7 P 121.5(3) . . ?
C12 C7 P 119.7(3) . . ?
C9 C8 C7 121.0(4) . . ?
C9 C8 H8 119.5 . . ?
C7 C8 H8 119.5 . . ?
C8 C9 C10 119.7(5) . . ?
C8 C9 H9 120.1 . . ?
C10 C9 H9 120.1 . . ?
C11 C10 C9 120.1(4) . . ?
C11 C10 H10 120.0 . . ?
C9 C10 H10 120.0 . . ?
C10 C11 C12 120.7(4) . . ?
C10 C11 H11 119.7 . . ?
C12 C11 H11 119.7 . . ?
C11 C12 C7 119.9(4) . . ?
C11 C12 H12 120.1 . . ?
C7 C12 H12 120.1 . . ?
C14 C13 C18 119.8(4) . . ?
C14 C13 P 120.3(3) . . ?
C18 C13 P 119.8(3) . . ?
C13 C14 C15 120.8(4) . . ?
C13 C14 H14 119.6 . . ?
C15 C14 H14 119.6 . . ?
C16 C15 C14 119.7(4) . . ?
C16 C15 H15 120.1 . . ?
C14 C15 H15 120.1 . . ?
C15 C16 C17 120.1(4) . . ?
C15 C16 H16 120.0 . . ?
C17 C16 H16 120.0 . . ?
C16 C17 C18 121.1(4) . . ?
C16 C17 H17 119.4 . . ?
C18 C17 H17 119.4 . . ?
C17 C18 C13 118.5(4) . . ?
C17 C18 C19 117.6(4) . . ?
C13 C18 C19 123.8(4) . . ?
N1 C19 C18 114.4(3) . . ?
N1 C19 H19A 108.7 . . ?
C18 C19 H19A 108.7 . . ?
N1 C19 H19B 108.7 . . ?
C18 C19 H19B 108.7 . . ?
H19A C19 H19B 107.6 . . ?
N1 C20 C21 109.1(3) . . ?
N1 C20 H20A 109.9 . . ?
C21 C20 H20A 109.9 . . ?
N1 C20 H20B 109.9 . . ?
C21 C20 H20B 109.9 . . ?
H20A C20 H20B 108.3 . . ?
N2 C21 C22 121.2(4) . . ?
N2 C21 C20 114.9(4) . . ?
C22 C21 C20 123.9(4) . . ?
C23 C22 C21 118.1(5) . . ?
C23 C22 H22 121.0 . . ?
C21 C22 H22 121.0 . . ?
C24 C23 C22 120.4(5) . . ?
C24 C23 H23 119.8 . . ?
C22 C23 H23 119.8 . . ?
C23 C24 C25 119.0(5) . . ?
C23 C24 H24 120.5 . . ?
C25 C24 H24 120.5 . . ?
N2 C25 C24 121.6(5) . . ?
N2 C25 H25 119.2 . . ?
C24 C25 H25 119.2 . . ?
C27 C26 N1 110.8(3) . . ?
C27 C26 H26A 109.5 . . ?
N1 C26 H26A 109.5 . . ?
C27 C26 H26B 109.5 . . ?
N1 C26 H26B 109.5 . . ?
H26A C26 H26B 108.1 . . ?
C28 C27 C32 120.9(4) . . ?
C28 C27 C26 119.6(4) . . ?
C32 C27 C26 119.4(4) . . ?
C27 C28 C29 118.9(4) . . ?
C27 C28 Rh 113.6(3) . . ?
C29 C28 Rh 127.1(3) . . ?
C30 C29 C28 119.4(4) . . ?
C30 C29 H29 120.3 . . ?
C28 C29 H29 120.3 . . ?
C31 C30 C29 121.0(4) . . ?
C31 C30 H30 119.5 . . ?
C29 C30 H30 119.5 . . ?
C32 C31 C30 120.1(4) . . ?
C32 C31 C33 120.0(4) . . ?
C30 C31 C33 119.8(4) . . ?
C31 C32 C27 119.6(4) . . ?
C31 C32 H32 120.2 . . ?
C27 C32 H32 120.2 . . ?
F1 C33 F3 106.4(4) . . ?
F1 C33 F2 105.7(4) . . ?
F3 C33 F2 104.7(4) . . ?
F1 C33 C31 113.5(4) . . ?
F3 C33 C31 112.2(4) . . ?
F2 C33 C31 113.7(4) . . ?
N3 C34 C35 179.7(6) . . ?
C34 C35 H35A 109.5 . . ?
C34 C35 H35B 109.5 . . ?
H35A C35 H35B 109.5 . . ?
C34 C35 H35C 109.5 . . ?
H35A C35 H35C 109.5 . . ?
H35B C35 H35C 109.5 . . ?
N4 C36 C37 177.2(6) . . ?
C36 C37 H37A 109.5 . . ?
C36 C37 H37B 109.5 . . ?
H37A C37 H37B 109.5 . . ?
C36 C37 H37C 109.5 . . ?
H37A C37 H37C 109.5 . . ?
H37B C37 H37C 109.5 . . ?
F6 Sb1 F5 91.0(2) . . ?
F6 Sb1 F8 87.80(17) . . ?
F5 Sb1 F8 90.17(16) . . ?
F6 Sb1 F9 90.86(19) . . ?
F5 Sb1 F9 90.62(17) . . ?
F8 Sb1 F9 178.45(17) . . ?
F6 Sb1 F7 177.63(17) . . ?
F5 Sb1 F7 89.96(18) . . ?
F8 Sb1 F7 90.04(16) . . ?
F9 Sb1 F7 91.29(17) . . ?
F6 Sb1 F4 89.40(19) . . ?
F5 Sb1 F4 178.51(17) . . ?
F8 Sb1 F4 88.41(14) . . ?
F9 Sb1 F4 90.80(15) . . ?
F7 Sb1 F4 89.56(17) . . ?
F10 Sb2 F12 90.5(2) . . ?
F10 Sb2 F13 90.7(2) . . ?
F12 Sb2 F13 178.8(2) . . ?
F10 Sb2 F15 90.21(19) . . ?
F12 Sb2 F15 90.18(19) . . ?
F13 Sb2 F15 90.16(18) . . ?
F10 Sb2 F11 179.19(19) . . ?
F12 Sb2 F11 89.3(2) . . ?
F13 Sb2 F11 89.5(2) . . ?
F15 Sb2 F11 89.0(2) . . ?
F10 Sb2 F14 91.31(16) . . ?
F12 Sb2 F14 90.21(17) . . ?
F13 Sb2 F14 89.42(15) . . ?
F15 Sb2 F14 178.43(17) . . ?
F11 Sb2 F14 89.48(17) . . ?
Cl2 C51 Cl1 110.9(3) . . ?
Cl2 C51 H51A 109.5 . . ?
Cl1 C51 H51A 109.5 . . ?
Cl2 C51 H51B 109.5 . . ?
Cl1 C51 H51B 109.5 . . ?
H51A C51 H51B 108.0 . . ?
Cl4 C52 Cl3 113.6(4) . . ?
Cl4 C52 H52A 108.9 . . ?
Cl3 C52 H52A 108.9 . . ?
Cl4 C52 H52B 108.9 . . ?
Cl3 C52 H52B 108.9 . . ?
H52A C52 H52B 107.7 . . ?

loop_
_geom_bond_atom_site_label_1
_geom_bond_atom_site_label_2
_geom_bond_distance
_geom_bond_site_symmetry_2
_geom_bond_publ_flag
Rh C28 2.007(4) . ?
Rh N3 2.028(4) . ?
Rh N1 2.069(4) . ?
Rh N2 2.102(4) . ?
Rh N4 2.170(4) . ?
Rh P 2.2968(12) . ?
P C13 1.815(4) . ?
P C7 1.818(4) . ?
P C1 1.823(4) . ?
N1 C19 1.499(6) . ?
N1 C20 1.500(5) . ?
N1 C26 1.524(5) . ?
N2 C25 1.329(6) . ?
N2 C21 1.350(6) . ?
N3 C34 1.114(6) . ?
N4 C36 1.131(6) . ?
C1 C6 1.395(6) . ?
C1 C2 1.399(6) . ?
C2 C3 1.379(6) . ?
C2 H2 0.9500 . ?
C3 C4 1.371(7) . ?
C3 H3 0.9500 . ?
C4 C5 1.379(7) . ?
C4 H4 0.9500 . ?
C5 C6 1.389(6) . ?
C5 H5 0.9500 . ?
C6 H6 0.9500 . ?
C7 C8 1.395(6) . ?
C7 C12 1.407(6) . ?
C8 C9 1.387(6) . ?
C8 H8 0.9500 . ?
C9 C10 1.389(7) . ?
C9 H9 0.9500 . ?
C10 C11 1.378(7) . ?
C10 H10 0.9500 . ?
C11 C12 1.391(6) . ?
C11 H11 0.9500 . ?
C12 H12 0.9500 . ?
C13 C14 1.389(6) . ?
C13 C18 1.405(6) . ?
C14 C15 1.390(6) . ?
C14 H14 0.9500 . ?
C15 C16 1.372(7) . ?
C15 H15 0.9500 . ?
C16 C17 1.391(7) . ?
C16 H16 0.9500 . ?
C17 C18 1.391(6) . ?
C17 H17 0.9500 . ?
C18 C19 1.510(6) . ?
C19 H19A 0.9900 . ?
C19 H19B 0.9900 . ?
C20 C21 1.502(6) . ?
C20 H20A 0.9900 . ?
C20 H20B 0.9900 . ?
C21 C22 1.395(6) . ?
C22 C23 1.380(7) . ?
C22 H22 0.9500 . ?
C23 C24 1.362(7) . ?
C23 H23 0.9500 . ?
C24 C25 1.385(7) . ?
C24 H24 0.9500 . ?
C25 H25 0.9500 . ?
C26 C27 1.497(6) . ?
C26 H26A 0.9900 . ?
C26 H26B 0.9900 . ?
C27 C28 1.393(6) . ?
C27 C32 1.397(6) . ?
C28 C29 1.399(6) . ?
C29 C30 1.394(6) . ?
C29 H29 0.9500 . ?
C30 C31 1.379(7) . ?
C30 H30 0.9500 . ?
C31 C32 1.377(6) . ?
C31 C33 1.500(6) . ?
C32 H32 0.9500 . ?
C33 F1 1.325(5) . ?
C33 F3 1.340(6) . ?
C33 F2 1.344(6) . ?
C34 C35 1.462(7) . ?
C35 H35A 0.9800 . ?
C35 H35B 0.9800 . ?
C35 H35C 0.9800 . ?
C36 C37 1.456(7) . ?
C37 H37A 0.9800 . ?
C37 H37B 0.9800 . ?
C37 H37C 0.9800 . ?
Sb1 F6 1.862(4) . ?
Sb1 F5 1.863(3) . ?
Sb1 F8 1.872(3) . ?
Sb1 F9 1.873(3) . ?
Sb1 F7 1.877(4) . ?
Sb1 F4 1.880(3) . ?
Sb2 F10 1.845(4) . ?
Sb2 F12 1.848(4) . ?
Sb2 F13 1.861(4) . ?
Sb2 F15 1.871(4) . ?
Sb2 F11 1.872(4) . ?
Sb2 F14 1.874(3) . ?
C51 Cl2 1.764(6) . ?
C51 Cl1 1.768(6) . ?
C51 H51A 0.9900 . ?
C51 H51B 0.9900 . ?
C52 Cl4 1.723(7) . ?
C52 Cl3 1.740(7) . ?
C52 H52A 0.9900 . ?
C52 H52B 0.9900 . ?

loop_
_geom_torsion_atom_site_label_1
_geom_torsion_atom_site_label_2
_geom_torsion_atom_site_label_3
_geom_torsion_atom_site_label_4
_geom_torsion
_geom_torsion_site_symmetry_1
_geom_torsion_site_symmetry_2
_geom_torsion_site_symmetry_3
_geom_torsion_site_symmetry_4
_geom_torsion_publ_flag
C13 P C1 C6 -132.4(4) . . . . ?
C7 P C1 C6 -23.0(4) . . . . ?
Rh P C1 C6 103.7(4) . . . . ?
C13 P C1 C2 49.2(4) . . . . ?
C7 P C1 C2 158.6(4) . . . . ?
Rh P C1 C2 -74.7(4) . . . . ?
C6 C1 C2 C3 0.1(7) . . . . ?
P C1 C2 C3 178.5(4) . . . . ?
C1 C2 C3 C4 -0.5(7) . . . . ?
C2 C3 C4 C5 0.8(8) . . . . ?
C3 C4 C5 C6 -0.7(8) . . . . ?
C4 C5 C6 C1 0.4(8) . . . . ?
C2 C1 C6 C5 -0.1(7) . . . . ?
P C1 C6 C5 -178.5(4) . . . . ?
C13 P C7 C8 13.2(4) . . . . ?
C1 P C7 C8 -98.6(4) . . . . ?
Rh P C7 C8 134.0(3) . . . . ?
C13 P C7 C12 -171.9(3) . . . . ?
C1 P C7 C12 76.3(4) . . . . ?
Rh P C7 C12 -51.1(4) . . . . ?
C12 C7 C8 C9 0.6(6) . . . . ?
P C7 C8 C9 175.5(3) . . . . ?
C7 C8 C9 C10 -1.1(7) . . . . ?
C8 C9 C10 C11 0.6(7) . . . . ?
C9 C10 C11 C12 0.4(7) . . . . ?
C10 C11 C12 C7 -0.9(7) . . . . ?
C8 C7 C12 C11 0.4(6) . . . . ?
P C7 C12 C11 -174.6(3) . . . . ?
C7 P C13 C14 -85.6(4) . . . . ?
C1 P C13 C14 23.7(4) . . . . ?
Rh P C13 C14 150.8(3) . . . . ?
C7 P C13 C18 89.5(4) . . . . ?
C1 P C13 C18 -161.1(3) . . . . ?
Rh P C13 C18 -34.0(4) . . . . ?
C18 C13 C14 C15 0.6(6) . . . . ?
P C13 C14 C15 175.8(4) . . . . ?
C13 C14 C15 C16 1.7(7) . . . . ?
C14 C15 C16 C17 -2.4(7) . . . . ?
C15 C16 C17 C18 1.0(7) . . . . ?
C16 C17 C18 C13 1.3(7) . . . . ?
C16 C17 C18 C19 -177.3(4) . . . . ?
C14 C13 C18 C17 -2.1(6) . . . . ?
P C13 C18 C17 -177.3(3) . . . . ?
C14 C13 C18 C19 176.4(4) . . . . ?
P C13 C18 C19 1.2(6) . . . . ?
C20 N1 C19 C18 170.5(4) . . . . ?
C26 N1 C19 C18 51.8(5) . . . . ?
Rh N1 C19 C18 -74.1(4) . . . . ?
C17 C18 C19 N1 -121.1(4) . . . . ?
C13 C18 C19 N1 60.4(5) . . . . ?
C19 N1 C20 C21 167.4(3) . . . . ?
C26 N1 C20 C21 -73.4(4) . . . . ?
Rh N1 C20 C21 46.0(4) . . . . ?
C25 N2 C21 C22 -1.8(6) . . . . ?
Rh N2 C21 C22 -177.6(3) . . . . ?
C25 N2 C21 C20 -179.6(4) . . . . ?
Rh N2 C21 C20 4.5(5) . . . . ?
N1 C20 C21 N2 -34.5(5) . . . . ?
N1 C20 C21 C22 147.7(4) . . . . ?
N2 C21 C22 C23 0.2(7) . . . . ?
C20 C21 C22 C23 177.9(4) . . . . ?
C21 C22 C23 C24 0.7(7) . . . . ?
C22 C23 C24 C25 -0.1(8) . . . . ?
C21 N2 C25 C24 2.4(7) . . . . ?
Rh N2 C25 C24 177.6(3) . . . . ?
C23 C24 C25 N2 -1.5(7) . . . . ?
C19 N1 C26 C27 -122.3(4) . . . . ?
C20 N1 C26 C27 120.0(4) . . . . ?
Rh N1 C26 C27 4.9(4) . . . . ?
N1 C26 C27 C28 -3.1(6) . . . . ?
N1 C26 C27 C32 -179.2(4) . . . . ?
C32 C27 C28 C29 2.1(7) . . . . ?
C26 C27 C28 C29 -174.0(4) . . . . ?
C32 C27 C28 Rh 175.7(3) . . . . ?
C26 C27 C28 Rh -0.4(5) . . . . ?
C27 C28 C29 C30 -1.2(7) . . . . ?
Rh C28 C29 C30 -173.8(3) . . . . ?
C28 C29 C30 C31 -0.2(7) . . . . ?
C29 C30 C31 C32 0.7(7) . . . . ?
C29 C30 C31 C33 178.3(4) . . . . ?
C30 C31 C32 C27 0.2(7) . . . . ?
C33 C31 C32 C27 -177.4(4) . . . . ?
C28 C27 C32 C31 -1.7(7) . . . . ?
C26 C27 C32 C31 174.5(4) . . . . ?
C32 C31 C33 F1 -116.1(5) . . . . ?
C30 C31 C33 F1 66.3(6) . . . . ?
C32 C31 C33 F3 123.2(5) . . . . ?
C30 C31 C33 F3 -54.4(6) . . . . ?
C32 C31 C33 F2 4.6(6) . . . . ?
C30 C31 C33 F2 -172.9(4) . . . . ?
